data_2227713
loop_
_publ_author_name
'Abdul Rahim, Munirah Sufiyah'
'Alias, Yatimah'
'Ng, Seik Weng'

_publ_section_title
;
 1,1',2,2'-Tetramethyl-3,3'-(<i>p</i>-phenylenedimethylene)diimidazol-1-ium
 bis[bis(trifluoromethylsulfonyl)imide]
;
_journal_coeditor_code JH2208
_journal_issue 10
_journal_name_full 'Acta Crystallographica Section E'
_journal_page_first o2668
_journal_paper_doi 10.1107/S1600536810038006
_journal_volume 66
_journal_year 2010
_chemical_formula_iupac 'C16 H24 N4 2+, 2C2 F6 N O4 S2 -'
_chemical_formula_moiety 'C16 H24 N4 2+, 2(C2 F6 N O4 S2 -)'
_chemical_formula_sum 'C22 H24 F12 N6 O8 S4'
_chemical_formula_weight 856.71
_chemical_name_systematic
;
1,1',2,2'-Tetramethyl-3,3'-(<i>p</i>-phenylenedimethylene)diimidazol-1-ium
bis[bis(trifluoromethylsulfonyl)imide]
;
_space_group_IT_number 14
_symmetry_cell_setting monoclinic
_symmetry_space_group_name_Hall '-P 2yn'
_symmetry_space_group_name_H-M 'P 1 21/n 1'
_atom_sites_solution_hydrogens geom
_atom_sites_solution_primary direct
_atom_sites_solution_secondary difmap
_audit_creation_method SHELXL-97
_cell_angle_alpha 90.00
_cell_angle_beta 92.2900(10)
_cell_angle_gamma 90.00
_cell_formula_units_Z 2
_cell_length_a 8.7195(7)
_cell_length_b 13.7100(10)
_cell_length_c 13.8351(11)
_cell_measurement_reflns_used 4645
_cell_measurement_temperature 100(2)
_cell_measurement_theta_max 28.4
_cell_measurement_theta_min 2.7
_cell_volume 1652.6(2)
_computing_cell_refinement 'SAINT (Bruker, 2009)'
_computing_data_collection 'APEX2 (Bruker, 2009)'
_computing_data_reduction 'SAINT (Bruker, 2009)'
_computing_molecular_graphics 'X-SEED (Barbour, 2001)'
_computing_publication_material 'publCIF (Westrip, 2010)'
_computing_structure_refinement 'SHELXL97 (Sheldrick, 2008)'
_computing_structure_solution 'SHELXS97 (Sheldrick, 2008)'
_diffrn_ambient_temperature 100(2)
_diffrn_measured_fraction_theta_full 0.985
_diffrn_measured_fraction_theta_max 0.985
_diffrn_measurement_device_type 'Bruker SMART APEX'
_diffrn_measurement_method '\w scans'
_diffrn_radiation_monochromator graphite
_diffrn_radiation_source 'fine-focus sealed tube'
_diffrn_radiation_type MoK\a
_diffrn_radiation_wavelength 0.71073
_diffrn_reflns_av_R_equivalents 0.0229
_diffrn_reflns_av_sigmaI/netI 0.0276
_diffrn_reflns_limit_h_max 11
_diffrn_reflns_limit_h_min -11
_diffrn_reflns_limit_k_max 17
_diffrn_reflns_limit_k_min -14
_diffrn_reflns_limit_l_max 17
_diffrn_reflns_limit_l_min -15
_diffrn_reflns_number 10192
_diffrn_reflns_theta_full 27.50
_diffrn_reflns_theta_max 27.50
_diffrn_reflns_theta_min 2.09
_diffrn_standards_decay_% 0
_diffrn_standards_interval_count 0
_diffrn_standards_interval_time 0
_diffrn_standards_number 0
_exptl_absorpt_coefficient_mu 0.410
_exptl_absorpt_correction_T_max 0.9224
_exptl_absorpt_correction_T_min 0.8530
_exptl_absorpt_correction_type multi-scan
_exptl_absorpt_process_details '(SADABS; Sheldrick, 1996)'
_exptl_crystal_colour Colorless
_exptl_crystal_density_diffrn 1.722
_exptl_crystal_density_method 'not measured'
_exptl_crystal_description Block
_exptl_crystal_F_000 868
_exptl_crystal_size_max 0.40
_exptl_crystal_size_mid 0.30
_exptl_crystal_size_min 0.20
_refine_diff_density_max 0.475
_refine_diff_density_min -0.405
_refine_ls_extinction_method none
_refine_ls_goodness_of_fit_ref 1.017
_refine_ls_hydrogen_treatment constr
_refine_ls_matrix_type full
_refine_ls_number_parameters 237
_refine_ls_number_reflns 3744
_refine_ls_number_restraints 0
_refine_ls_restrained_S_all 1.017
_refine_ls_R_factor_all 0.0419
_refine_ls_R_factor_gt 0.0336
_refine_ls_shift/su_max 0.001
_refine_ls_shift/su_mean 0.001
_refine_ls_structure_factor_coef Fsqd
_refine_ls_weighting_details 'calc w=1/[\s^2^(Fo^2^)+(0.0420P)^2^+1.3932P] where P=(Fo^2^+2Fc^2^)/3'
_refine_ls_weighting_scheme calc
_refine_ls_wR_factor_gt 0.0858
_refine_ls_wR_factor_ref 0.0916
_reflns_number_gt 3191
_reflns_number_total 3744
_reflns_threshold_expression I>2\s(I)
_cod_data_source_file jh2208.cif
_cod_data_source_block I
_cod_original_sg_symbol_H-M 'P 21/n'
_cod_database_code 2227713
_cod_database_fobs_code 2227713

loop_
_symmetry_equiv_pos_as_xyz
'x, y, z'
'x+1/2, -y+1/2, z+1/2'
'-x, -y, -z'
'-x-1/2, y-1/2, -z-1/2'

loop_
_atom_site_type_symbol
_atom_site_label
_atom_site_fract_x
_atom_site_fract_y
_atom_site_fract_z
_atom_site_U_iso_or_equiv
_atom_site_adp_type
_atom_site_calc_flag
_atom_site_refinement_flags
_atom_site_occupancy
_atom_site_disorder_assembly
_atom_site_disorder_group
S S1 0.67739(5) 0.67845(3) 0.91285(3) 0.01904(12) Uani d . 1 . .
S S2 0.38200(5) 0.75917(3) 0.90601(3) 0.01821(12) Uani d . 1 . .
F F1 0.71875(14) 0.85090(8) 0.83605(9) 0.0308(3) Uani d . 1 . .
F F2 0.76447(14) 0.73079(9) 0.74157(8) 0.0300(3) Uani d . 1 . .
F F3 0.92506(13) 0.76619(10) 0.85879(10) 0.0390(3) Uani d . 1 . .
F F4 0.21558(15) 0.60557(10) 0.94569(9) 0.0361(3) Uani d . 1 . .
F F5 0.15962(13) 0.73471(9) 1.02456(9) 0.0308(3) Uani d . 1 . .
F F6 0.36490(15) 0.65461(10) 1.06344(8) 0.0347(3) Uani d . 1 . .
O O1 0.73759(16) 0.58470(11) 0.89041(11) 0.0289(3) Uani d . 1 . .
O O2 0.70581(15) 0.71643(11) 1.00822(10) 0.0272(3) Uani d . 1 . .
O O3 0.27597(15) 0.77674(11) 0.82658(10) 0.0277(3) Uani d . 1 . .
O O4 0.43736(15) 0.83923(10) 0.96315(10) 0.0267(3) Uani d . 1 . .
N N1 0.09231(18) 0.48286(12) 0.77903(11) 0.0211(3) Uani d . 1 . .
N N2 0.23507(18) 0.57396(12) 0.69354(11) 0.0208(3) Uani d . 1 . .
N N3 0.50715(17) 0.68460(12) 0.87134(11) 0.0196(3) Uani d . 1 . .
C C1 0.4064(2) 0.45239(15) 0.43276(13) 0.0215(4) Uani d . 1 . .
H H1 0.3417 0.4197 0.3863 0.026 Uiso calc R 1 . .
C C2 0.3415(2) 0.50636(15) 0.50513(13) 0.0219(4) Uani d . 1 . .
H H2 0.2331 0.5103 0.5084 0.026 Uiso calc R 1 . .
C C3 0.4355(2) 0.55475(13) 0.57304(12) 0.0170(4) Uani d . 1 . .
C C4 0.3691(2) 0.61775(14) 0.65040(13) 0.0210(4) Uani d . 1 . .
H H4A 0.4490 0.6297 0.7019 0.025 Uiso calc R 1 . .
H H4B 0.3394 0.6816 0.6219 0.025 Uiso calc R 1 . .
C C5 0.0846(2) 0.60245(16) 0.67350(14) 0.0261(4) Uani d . 1 . .
H H5 0.0510 0.6527 0.6304 0.031 Uiso calc R 1 . .
C C6 -0.0041(2) 0.54552(15) 0.72652(14) 0.0254(4) Uani d . 1 . .
H H6 -0.1128 0.5476 0.7279 0.030 Uiso calc R 1 . .
C C7 0.0391(2) 0.41044(15) 0.84840(14) 0.0242(4) Uani d . 1 . .
H H7A 0.1006 0.4157 0.9090 0.036 Uiso calc R 1 . .
H H7B 0.0503 0.3448 0.8215 0.036 Uiso calc R 1 . .
H H7C -0.0690 0.4225 0.8610 0.036 Uiso calc R 1 . .
C C8 0.2373(2) 0.50107(14) 0.75707(12) 0.0189(4) Uani d . 1 . .
C C9 0.3763(2) 0.45077(15) 0.79565(14) 0.0239(4) Uani d . 1 . .
H H9A 0.4512 0.4992 0.8198 0.036 Uiso calc R 1 . .
H H9B 0.4210 0.4123 0.7441 0.036 Uiso calc R 1 . .
H H9C 0.3491 0.4075 0.8487 0.036 Uiso calc R 1 . .
C C10 0.7775(2) 0.76175(15) 0.83281(14) 0.0234(4) Uani d . 1 . .
C C11 0.2749(2) 0.68402(15) 0.98983(13) 0.0221(4) Uani d . 1 . .

loop_
_atom_site_aniso_label
_atom_site_aniso_U_11
_atom_site_aniso_U_22
_atom_site_aniso_U_33
_atom_site_aniso_U_12
_atom_site_aniso_U_13
_atom_site_aniso_U_23
S1 0.0194(2) 0.0187(2) 0.0188(2) 0.00166(17) -0.00064(16) 0.00181(17)
S2 0.0183(2) 0.0185(2) 0.0177(2) 0.00097(16) -0.00023(16) 0.00068(17)
F1 0.0373(7) 0.0179(6) 0.0371(7) -0.0019(5) 0.0017(5) 0.0018(5)
F2 0.0377(6) 0.0311(7) 0.0217(6) 0.0021(5) 0.0066(5) 0.0019(5)
F3 0.0198(6) 0.0477(9) 0.0490(8) -0.0072(5) -0.0028(5) 0.0098(7)
F4 0.0461(7) 0.0298(7) 0.0333(7) -0.0163(6) 0.0131(6) -0.0077(5)
F5 0.0296(6) 0.0330(7) 0.0306(6) 0.0035(5) 0.0110(5) -0.0009(5)
F6 0.0389(7) 0.0432(8) 0.0219(6) 0.0053(6) 0.0003(5) 0.0123(5)
O1 0.0295(7) 0.0210(8) 0.0368(8) 0.0062(6) 0.0062(6) 0.0035(6)
O2 0.0270(7) 0.0349(9) 0.0192(7) 0.0015(6) -0.0063(5) 0.0005(6)
O3 0.0225(7) 0.0388(9) 0.0217(7) 0.0031(6) -0.0024(5) 0.0091(6)
O4 0.0260(7) 0.0191(7) 0.0349(8) -0.0001(5) 0.0008(6) -0.0069(6)
N1 0.0235(7) 0.0208(9) 0.0191(7) 0.0020(6) 0.0017(6) -0.0006(6)
N2 0.0248(8) 0.0203(9) 0.0173(7) 0.0009(6) 0.0026(6) 0.0001(6)
N3 0.0191(7) 0.0207(9) 0.0189(7) -0.0003(6) -0.0011(6) -0.0047(6)
C1 0.0241(9) 0.0226(10) 0.0177(8) -0.0064(7) -0.0024(7) -0.0027(7)
C2 0.0194(8) 0.0249(10) 0.0214(9) -0.0030(7) 0.0007(7) -0.0015(8)
C3 0.0232(8) 0.0146(9) 0.0133(8) -0.0031(7) 0.0015(6) 0.0026(6)
C4 0.0275(9) 0.0180(10) 0.0177(8) -0.0016(7) 0.0038(7) 0.0004(7)
C5 0.0282(10) 0.0263(11) 0.0237(9) 0.0080(8) -0.0012(8) 0.0038(8)
C6 0.0219(9) 0.0259(11) 0.0281(10) 0.0074(8) -0.0027(7) -0.0009(8)
C7 0.0272(9) 0.0231(11) 0.0225(9) -0.0008(8) 0.0046(7) 0.0051(8)
C8 0.0258(9) 0.0172(9) 0.0138(8) 0.0013(7) 0.0009(6) -0.0014(7)
C9 0.0218(9) 0.0235(10) 0.0260(10) 0.0039(7) -0.0035(7) -0.0013(8)
C10 0.0210(9) 0.0241(11) 0.0251(9) -0.0002(7) 0.0001(7) 0.0030(8)
C11 0.0249(9) 0.0234(10) 0.0182(9) -0.0004(7) 0.0020(7) -0.0006(7)

loop_
_atom_type_symbol
_atom_type_description
_atom_type_scat_dispersion_real
_atom_type_scat_dispersion_imag
_atom_type_scat_source
C C 0.0033 0.0016 'International Tables Vol C Tables 4.2.6.8 and 6.1.1.4'
H H 0.0000 0.0000 'International Tables Vol C Tables 4.2.6.8 and 6.1.1.4'
N N 0.0061 0.0033 'International Tables Vol C Tables 4.2.6.8 and 6.1.1.4'
O O 0.0106 0.0060 'International Tables Vol C Tables 4.2.6.8 and 6.1.1.4'
F F 0.0171 0.0103 'International Tables Vol C Tables 4.2.6.8 and 6.1.1.4'
S S 0.1246 0.1234 'International Tables Vol C Tables 4.2.6.8 and 6.1.1.4'

loop_
_geom_angle_atom_site_label_1
_geom_angle_atom_site_label_2
_geom_angle_atom_site_label_3
_geom_angle_site_symmetry_1
_geom_angle_site_symmetry_3
_geom_angle
_geom_angle_publ_flag
O1 S1 O2 . . 118.48(9) ?
O1 S1 N3 . . 108.59(9) ?
O2 S1 N3 . . 116.33(8) ?
O1 S1 C10 . . 103.95(9) ?
O2 S1 C10 . . 105.12(9) ?
N3 S1 C10 . . 102.19(9) ?
O4 S2 O3 . . 119.43(9) ?
O4 S2 N3 . . 116.29(8) ?
O3 S2 N3 . . 107.98(8) ?
O4 S2 C11 . . 104.56(9) ?
O3 S2 C11 . . 104.53(9) ?
N3 S2 C11 . . 101.73(9) ?
C8 N1 C6 . . 108.92(16) ?
C8 N1 C7 . . 126.98(16) ?
C6 N1 C7 . . 124.10(16) ?
C8 N2 C5 . . 109.41(16) ?
C8 N2 C4 . . 125.98(16) ?
C5 N2 C4 . . 124.60(16) ?
S1 N3 S2 . . 125.16(10) ?
C2 C1 C3 . 3_666 121.01(17) ?
C2 C1 H1 . . 119.5 ?
C3 C1 H1 3_666 . 119.5 ?
C1 C2 C3 . . 119.81(17) ?
C1 C2 H2 . . 120.1 ?
C3 C2 H2 . . 120.1 ?
C1 C3 C2 3_666 . 119.18(17) ?
C1 C3 C4 3_666 . 119.47(16) ?
C2 C3 C4 . . 121.31(16) ?
N2 C4 C3 . . 112.97(15) ?
N2 C4 H4A . . 109.0 ?
C3 C4 H4A . . 109.0 ?
N2 C4 H4B . . 109.0 ?
C3 C4 H4B . . 109.0 ?
H4A C4 H4B . . 107.8 ?
C6 C5 N2 . . 106.80(17) ?
C6 C5 H5 . . 126.6 ?
N2 C5 H5 . . 126.6 ?
C5 C6 N1 . . 107.28(17) ?
C5 C6 H6 . . 126.4 ?
N1 C6 H6 . . 126.4 ?
N1 C7 H7A . . 109.5 ?
N1 C7 H7B . . 109.5 ?
H7A C7 H7B . . 109.5 ?
N1 C7 H7C . . 109.5 ?
H7A C7 H7C . . 109.5 ?
H7B C7 H7C . . 109.5 ?
N2 C8 N1 . . 107.58(16) ?
N2 C8 C9 . . 125.43(17) ?
N1 C8 C9 . . 126.99(17) ?
C8 C9 H9A . . 109.5 ?
C8 C9 H9B . . 109.5 ?
H9A C9 H9B . . 109.5 ?
C8 C9 H9C . . 109.5 ?
H9A C9 H9C . . 109.5 ?
H9B C9 H9C . . 109.5 ?
F3 C10 F1 . . 108.73(17) ?
F3 C10 F2 . . 108.50(16) ?
F1 C10 F2 . . 107.88(16) ?
F3 C10 S1 . . 110.21(13) ?
F1 C10 S1 . . 111.04(13) ?
F2 C10 S1 . . 110.41(14) ?
F6 C11 F5 . . 108.38(15) ?
F6 C11 F4 . . 108.32(17) ?
F5 C11 F4 . . 107.65(15) ?
F6 C11 S2 . . 110.87(13) ?
F5 C11 S2 . . 110.29(13) ?
F4 C11 S2 . . 111.22(12) ?

loop_
_geom_bond_atom_site_label_1
_geom_bond_atom_site_label_2
_geom_bond_site_symmetry_2
_geom_bond_distance
_geom_bond_publ_flag
S1 O1 . 1.4273(15) ?
S1 O2 . 1.4308(14) ?
S1 N3 . 1.5724(15) ?
S1 C10 . 1.836(2) ?
S2 O4 . 1.4255(14) ?
S2 O3 . 1.4280(14) ?
S2 N3 . 1.5837(16) ?
S2 C11 . 1.835(2) ?
F1 C10 . 1.327(2) ?
F2 C10 . 1.332(2) ?
F3 C10 . 1.323(2) ?
F4 C11 . 1.331(2) ?
F5 C11 . 1.327(2) ?
F6 C11 . 1.324(2) ?
N1 C8 . 1.335(2) ?
N1 C6 . 1.387(2) ?
N1 C7 . 1.469(2) ?
N2 C8 . 1.330(2) ?
N2 C5 . 1.386(2) ?
N2 C4 . 1.462(2) ?
C1 C2 . 1.384(3) ?
C1 C3 3_666 1.387(2) ?
C1 H1 . 0.9500 ?
C2 C3 . 1.390(3) ?
C2 H2 . 0.9500 ?
C3 C1 3_666 1.387(2) ?
C3 C4 . 1.509(2) ?
C4 H4A . 0.9900 ?
C4 H4B . 0.9900 ?
C5 C6 . 1.338(3) ?
C5 H5 . 0.9500 ?
C6 H6 . 0.9500 ?
C7 H7A . 0.9800 ?
C7 H7B . 0.9800 ?
C7 H7C . 0.9800 ?
C8 C9 . 1.476(3) ?
C9 H9A . 0.9800 ?
C9 H9B . 0.9800 ?
C9 H9C . 0.9800 ?

loop_
_geom_torsion_atom_site_label_1
_geom_torsion_atom_site_label_2
_geom_torsion_atom_site_label_3
_geom_torsion_atom_site_label_4
_geom_torsion_site_symmetry_1
_geom_torsion_site_symmetry_2
_geom_torsion_site_symmetry_3
_geom_torsion_site_symmetry_4
_geom_torsion
_geom_torsion_publ_flag
O1 S1 N3 S2 . . . . 159.88(11) ?
O2 S1 N3 S2 . . . . 23.18(16) ?
C10 S1 N3 S2 . . . . -90.68(13) ?
O4 S2 N3 S1 . . . . 14.34(16) ?
O3 S2 N3 S1 . . . . 151.77(12) ?
C11 S2 N3 S1 . . . . -98.55(13) ?
C3 C1 C2 C3 3_666 . . . 0.3(3) ?
C1 C2 C3 C1 . . . 3_666 -0.3(3) ?
C1 C2 C3 C4 . . . . 177.36(17) ?
C8 N2 C4 C3 . . . . 75.5(2) ?
C5 N2 C4 C3 . . . . -104.1(2) ?
C1 C3 C4 N2 3_666 . . . -140.06(17) ?
C2 C3 C4 N2 . . . . 42.3(2) ?
C8 N2 C5 C6 . . . . 0.2(2) ?
C4 N2 C5 C6 . . . . 179.92(17) ?
N2 C5 C6 N1 . . . . 0.3(2) ?
C8 N1 C6 C5 . . . . -0.7(2) ?
C7 N1 C6 C5 . . . . 178.19(18) ?
C5 N2 C8 N1 . . . . -0.7(2) ?
C4 N2 C8 N1 . . . . 179.66(16) ?
C5 N2 C8 C9 . . . . 179.58(18) ?
C4 N2 C8 C9 . . . . -0.1(3) ?
C6 N1 C8 N2 . . . . 0.8(2) ?
C7 N1 C8 N2 . . . . -178.01(17) ?
C6 N1 C8 C9 . . . . -179.42(18) ?
C7 N1 C8 C9 . . . . 1.7(3) ?
O1 S1 C10 F3 . . . . -67.76(16) ?
O2 S1 C10 F3 . . . . 57.41(16) ?
N3 S1 C10 F3 . . . . 179.31(14) ?
O1 S1 C10 F1 . . . . 171.70(13) ?
O2 S1 C10 F1 . . . . -63.13(15) ?
N3 S1 C10 F1 . . . . 58.76(15) ?
O1 S1 C10 F2 . . . . 52.09(15) ?
O2 S1 C10 F2 . . . . 177.26(13) ?
N3 S1 C10 F2 . . . . -60.84(15) ?
O4 S2 C11 F6 . . . . -59.50(15) ?
O3 S2 C11 F6 . . . . 174.21(13) ?
N3 S2 C11 F6 . . . . 61.92(15) ?
O4 S2 C11 F5 . . . . 60.54(15) ?
O3 S2 C11 F5 . . . . -65.75(15) ?
N3 S2 C11 F5 . . . . -178.04(13) ?
O4 S2 C11 F4 . . . . 179.90(13) ?
O3 S2 C11 F4 . . . . 53.62(16) ?
N3 S2 C11 F4 . . . . -58.68(15) ?
